data_7107214
loop_
_publ_author_name
'Yu-mei Song'
'Feng Luo'
'Ming-biao Luo'
'Zhen-wei Liao'
'Gong-ming Sun'
'Xiao-zhao Tian'
'Yan Zhu'
'Zi-Jun Yuan'
'Shu-juan Liu'
'Wen-yuan Xu'
'Xue-feng Feng'

_publ_section_title
;
 The application of single-crystal-to-single-crystal transformation
 towards adjustable SMM properties
;
_journal_name_full Chem.Commun.
_journal_page_first 1006
_journal_paper_doi 10.1039/c2cc17080a
_journal_volume 48
_journal_year 2012
_chemical_formula_sum 'C90 H62 Dy2 N4 O13'
_chemical_formula_weight 1732.44
_chemical_name_systematic
;
?
;
_space_group_IT_number 2
_symmetry_cell_setting triclinic
_symmetry_space_group_name_Hall '-P 1'
_symmetry_space_group_name_H-M 'P -1'
_atom_sites_solution_hydrogens geom
_atom_sites_solution_primary direct
_atom_sites_solution_secondary difmap
_audit_creation_method SHELXL-97
_cell_angle_alpha 73.492(5)
_cell_angle_beta 66.206(5)
_cell_angle_gamma 63.907(5)
_cell_formula_units_Z 1
_cell_length_a 12.4295(10)
_cell_length_b 12.4759(10)
_cell_length_c 14.3003(12)
_cell_measurement_reflns_used 6886
_cell_measurement_temperature 296(2)
_cell_measurement_theta_max 23.58
_cell_measurement_theta_min 2.56
_cell_volume 1806.8(3)
_computing_cell_refinement 'Bruker SMART'
_computing_data_collection 'Bruker SMART'
_computing_data_reduction 'Bruker SAINT'
_computing_molecular_graphics 'Bruker SHELXTL'
_computing_publication_material 'Bruker SHELXTL'
_computing_structure_refinement 'SHELXL-97 (Sheldrick, 1997)'
_computing_structure_solution 'SHELXS-97 (Sheldrick, 1990)'
_diffrn_ambient_temperature 296(2)
_diffrn_measured_fraction_theta_full 1.000
_diffrn_measured_fraction_theta_max 1.000
_diffrn_measurement_device_type 'CCD area detector'
_diffrn_measurement_method 'phi and omega scans'
_diffrn_radiation_monochromator graphite
_diffrn_radiation_source 'fine-focus sealed tube'
_diffrn_radiation_type MoK\a
_diffrn_radiation_wavelength 0.71073
_diffrn_reflns_av_R_equivalents 0.0511
_diffrn_reflns_av_sigmaI/netI 0.0425
_diffrn_reflns_limit_h_max 14
_diffrn_reflns_limit_h_min -14
_diffrn_reflns_limit_k_max 14
_diffrn_reflns_limit_k_min -14
_diffrn_reflns_limit_l_max 17
_diffrn_reflns_limit_l_min -16
_diffrn_reflns_number 26028
_diffrn_reflns_theta_full 25.00
_diffrn_reflns_theta_max 25.00
_diffrn_reflns_theta_min 1.57
_exptl_absorpt_coefficient_mu 2.124
_exptl_absorpt_correction_T_max 0.5683
_exptl_absorpt_correction_T_min 0.4838
_exptl_absorpt_correction_type multi-scan
_exptl_crystal_colour yellowish
_exptl_crystal_density_diffrn 1.592
_exptl_crystal_density_method 'not measured'
_exptl_crystal_description Block
_exptl_crystal_F_000 866
_exptl_crystal_size_max 0.40
_exptl_crystal_size_mid 0.35
_exptl_crystal_size_min 0.30
_refine_diff_density_max 0.604
_refine_diff_density_min -0.563
_refine_diff_density_rms 0.084
_refine_ls_extinction_method none
_refine_ls_goodness_of_fit_ref 1.094
_refine_ls_hydrogen_treatment refU
_refine_ls_matrix_type full
_refine_ls_number_parameters 504
_refine_ls_number_reflns 6355
_refine_ls_number_restraints 3
_refine_ls_restrained_S_all 1.097
_refine_ls_R_factor_all 0.0331
_refine_ls_R_factor_gt 0.0275
_refine_ls_shift/su_max 0.002
_refine_ls_shift/su_mean 0.000
_refine_ls_structure_factor_coef Fsqd
_refine_ls_weighting_details 'calc w=1/[\s^2^(Fo^2^)+(0.0301P)^2^+0.0000P] where P=(Fo^2^+2Fc^2^)/3'
_refine_ls_weighting_scheme calc
_refine_ls_wR_factor_gt 0.0637
_refine_ls_wR_factor_ref 0.0658
_reflns_number_gt 5691
_reflns_number_total 6355
_reflns_threshold_expression >2sigma(I)
_cod_data_source_file c2cc17080a.txt
_cod_data_source_block 1a
_cod_depositor_comments
;
The following automatic conversions were performed:

'_refine_ls_hydrogen_treatment' value 'refu' changed to 'refU'
according to the built-in table from CIF Core dictionary named
'cif_core.dic' version 2.4.1 from 2010-06-29.

Automatic conversion script
Id: cif_fix_values 1715 2011-07-08 13:25:40Z adriana 
;
_cod_original_sg_symbol_H-M P-1
_cod_database_code 7107214

loop_
_symmetry_equiv_pos_as_xyz
'x, y, z'
'-x, -y, -z'

loop_
_atom_site_label
_atom_site_type_symbol
_atom_site_fract_x
_atom_site_fract_y
_atom_site_fract_z
_atom_site_U_iso_or_equiv
_atom_site_adp_type
_atom_site_occupancy
_atom_site_symmetry_multiplicity
_atom_site_calc_flag
_atom_site_refinement_flags
C1 C 0.2671(3) 0.6556(3) 0.5972(3) 0.0295(8) Uani 1 1 d .
C2 C 0.4863(5) 0.4182(4) 0.1240(3) 0.0544(12) Uani 1 1 d .
H2 H 0.5511 0.4215 0.0623 0.065 Uiso 1 1 calc R
C3 C 0.1515(4) 0.6176(4) 0.8322(3) 0.0487(11) Uani 1 1 d .
H3 H 0.2233 0.5557 0.8005 0.058 Uiso 1 1 calc R
C4 C 0.1510(3) 0.7457(3) 0.6611(3) 0.0316(9) Uani 1 1 d .
C5 C 0.0938(4) 0.3783(4) 0.4020(4) 0.0537(12) Uani 1 1 d .
H5 H 0.0289 0.3729 0.4631 0.064 Uiso 1 1 calc R
C6 C 0.0993(4) 0.7251(4) 0.7714(3) 0.0364(9) Uani 1 1 d .
C7 C 0.7070(4) 0.2366(5) 0.8853(3) 0.0532(12) Uani 1 1 d .
H7 H 0.7110 0.2829 0.8212 0.064 Uiso 1 1 calc R
C8 C 0.1815(5) 0.3735(4) 0.2209(4) 0.0574(13) Uani 1 1 d .
H8 H 0.1764 0.3658 0.1602 0.069 Uiso 1 1 calc R
C9 C 0.4975(5) 0.0912(4) 1.0978(3) 0.0586(13) Uani 1 1 d .
H9 H 0.4964 0.0446 1.1616 0.070 Uiso 1 1 calc R
C10 C -0.0650(4) 0.9276(4) 0.7638(4) 0.0584(13) Uani 1 1 d .
H10 H -0.1362 0.9884 0.7974 0.070 Uiso 1 1 calc R
C11 C 0.4239(3) 0.4172(3) 0.4035(3) 0.0283(8) Uani 1 1 d .
C12 C 0.3987(5) 0.1250(4) 1.0644(3) 0.0545(12) Uani 1 1 d .
H12 H 0.3292 0.1038 1.1055 0.065 Uiso 1 1 calc R
C13 C 0.0905(5) 0.3628(4) 0.3101(5) 0.0616(14) Uani 1 1 d .
H13 H 0.0249 0.3450 0.3109 0.074 Uiso 1 1 calc R
C14 C -0.0621(5) 0.8021(6) 0.9311(4) 0.0751(17) Uani 1 1 d .
H14 H -0.1325 0.8634 0.9649 0.090 Uiso 1 1 calc R
C15 C 0.4983(4) 0.2872(3) 0.7984(3) 0.0330(9) Uani 1 1 d .
C16 C 0.7984(5) 0.2087(6) 0.9267(4) 0.0724(16) Uani 1 1 d .
H16 H 0.8627 0.2387 0.8911 0.087 Uiso 1 1 calc R
C17 C 0.5016(4) 0.2254(3) 0.9044(3) 0.0338(9) Uani 1 1 d .
C18 C 0.7029(5) 0.0957(5) 1.0748(4) 0.0675(15) Uani 1 1 d .
H18 H 0.7032 0.0472 1.1376 0.081 Uiso 1 1 calc R
C19 C 0.6048(4) 0.1953(4) 0.9397(3) 0.0387(10) Uani 1 1 d .
C20 C 0.0976(5) 0.6037(6) 0.9367(4) 0.0718(16) Uani 1 1 d .
H20 H 0.1327 0.5319 0.9752 0.086 Uiso 1 1 calc R
C21 C 0.7987(5) 0.1356(6) 1.0219(4) 0.0813(18) Uani 1 1 d .
H21 H 0.8638 0.1152 1.0478 0.098 Uiso 1 1 calc R
C22 C -0.0100(6) 0.6961(7) 0.9872(4) 0.088(2) Uani 1 1 d .
H22 H -0.0457 0.6853 1.0585 0.105 Uiso 1 1 calc R
C23 C 0.3061(4) 0.1720(3) 0.6645(3) 0.0291(8) Uani 1 1 d .
C24 C 0.2147(4) 0.1273(4) 0.6759(3) 0.0385(10) Uani 1 1 d .
C25 C 0.6425(4) 0.0643(3) 0.6148(3) 0.0402(10) Uani 1 1 d .
H25 H 0.7014 0.0940 0.6103 0.048 Uiso 1 1 calc R
C26 C 0.6844(4) -0.0572(4) 0.6042(3) 0.0489(11) Uani 1 1 d .
H26 H 0.7691 -0.1066 0.5937 0.059 Uiso 1 1 calc R
C27 C 0.5999(4) -0.1021(4) 0.6097(3) 0.0468(11) Uani 1 1 d .
H27 H 0.6270 -0.1817 0.6000 0.056 Uiso 1 1 calc R
C28 C 0.4717(4) -0.0277(3) 0.6300(3) 0.0372(9) Uani 1 1 d .
C29 C 0.3764(5) -0.0701(4) 0.6410(3) 0.0482(11) Uani 1 1 d .
H29 H 0.3991 -0.1493 0.6328 0.058 Uiso 1 1 calc R
C30 C 0.2548(5) 0.0042(4) 0.6630(3) 0.0482(11) Uani 1 1 d .
H30 H 0.1944 -0.0250 0.6701 0.058 Uiso 1 1 calc R
C31 C 0.0889(4) 0.2060(4) 0.6983(3) 0.0478(11) Uani 1 1 d .
H31 H 0.0262 0.1806 0.7040 0.057 Uiso 1 1 calc R
C32 C 0.0589(4) 0.3208(4) 0.7117(3) 0.0485(11) Uani 1 1 d .
H32 H -0.0250 0.3740 0.7288 0.058 Uiso 1 1 calc R
C33 C 0.1548(4) 0.3578(4) 0.6996(3) 0.0394(10) Uani 1 1 d .
H33 H 0.1326 0.4365 0.7090 0.047 Uiso 1 1 calc R
C34 C 0.4361(4) 0.0935(3) 0.6407(3) 0.0302(8) Uani 1 1 d .
C35 C 0.4941(4) 0.4298(4) 0.2154(3) 0.0405(10) Uani 1 1 d .
H35 H 0.5635 0.4423 0.2136 0.049 Uiso 1 1 calc R
C36 C 0.4008(3) 0.4230(3) 0.3075(3) 0.0270(8) Uani 1 1 d .
C37 C 0.2919(4) 0.4080(3) 0.3105(3) 0.0315(9) Uani 1 1 d .
C38 C 0.1915(4) 0.4012(4) 0.4030(3) 0.0391(10) Uani 1 1 d .
H38 H 0.1920 0.4122 0.4644 0.047 Uiso 1 1 calc R
C39 C 0.2856(4) 0.3964(3) 0.2172(3) 0.0402(10) Uani 1 1 d .
C40 C 0.3853(5) 0.4022(4) 0.1250(3) 0.0539(12) Uani 1 1 d .
H40 H 0.3813 0.3950 0.0636 0.065 Uiso 1 1 calc R
C41 C 0.4018(4) 0.1923(4) 0.9671(3) 0.0458(11) Uani 1 1 d .
H41 H 0.3333 0.2152 0.9446 0.055 Uiso 1 1 calc R
C42 C 0.6024(4) 0.1250(4) 1.0382(3) 0.0453(11) Uani 1 1 d .
C43 C -0.0100(4) 0.8197(4) 0.8218(3) 0.0480(11) Uani 1 1 d .
C44 C -0.0160(4) 0.9440(4) 0.6599(4) 0.0557(12) Uani 1 1 d .
H44 H -0.0540 1.0151 0.6223 0.067 Uiso 1 1 calc R
C45 C 0.0931(4) 0.8529(4) 0.6090(3) 0.0423(10) Uani 1 1 d .
H45 H 0.1271 0.8657 0.5376 0.051 Uiso 1 1 calc R
Dy1 Dy 0.462527(16) 0.364224(15) 0.605973(12) 0.02403(7) Uani 1 1 d .
H1M H 0.799(3) 0.241(3) 0.640(2) 0.046(14) Uiso 1 1 d D
H2M H 0.816(3) 0.324(2) 0.569(2) 0.022(11) Uiso 1 1 d D
N1 N 0.5232(3) 0.1388(3) 0.6307(2) 0.0329(7) Uani 1 1 d .
N2 N 0.2764(3) 0.2867(3) 0.6754(2) 0.0298(7) Uani 1 1 d .
O1 O 0.4642(2) 0.4903(2) 0.4106(2) 0.0366(6) Uani 1 1 d .
O2 O 0.4071(2) 0.3356(2) 0.47573(19) 0.0360(6) Uani 1 1 d .
O3 O 0.3373(2) 0.6984(2) 0.51893(18) 0.0331(6) Uani 1 1 d .
O4 O 0.2849(2) 0.5452(2) 0.62382(19) 0.0338(6) Uani 1 1 d .
O5 O 0.3918(3) 0.3519(3) 0.78674(19) 0.0417(7) Uani 1 1 d .
O6 O 0.5980(3) 0.2685(3) 0.72108(19) 0.0395(7) Uani 1 1 d .
O7 O 0.8474(5) 0.2765(7) 0.6109(5) 0.0447(15) Uani 0.50 1 d PD

loop_
_atom_site_aniso_label
_atom_site_aniso_U_11
_atom_site_aniso_U_22
_atom_site_aniso_U_33
_atom_site_aniso_U_23
_atom_site_aniso_U_13
_atom_site_aniso_U_12
C1 0.027(2) 0.032(2) 0.034(2) -0.0062(17) -0.0130(17) -0.0099(17)
C2 0.069(3) 0.060(3) 0.032(2) -0.006(2) -0.011(2) -0.026(3)
C3 0.051(3) 0.060(3) 0.038(2) -0.007(2) -0.013(2) -0.023(2)
C4 0.0221(19) 0.030(2) 0.045(2) -0.0090(18) -0.0102(17) -0.0096(17)
C5 0.030(2) 0.049(3) 0.081(3) -0.006(3) -0.019(2) -0.015(2)
C6 0.028(2) 0.043(2) 0.043(2) -0.012(2) -0.0087(18) -0.0151(19)
C7 0.047(3) 0.079(4) 0.041(2) -0.008(2) -0.017(2) -0.027(3)
C8 0.067(3) 0.045(3) 0.084(4) -0.019(3) -0.051(3) -0.010(3)
C9 0.079(4) 0.058(3) 0.036(2) 0.006(2) -0.021(3) -0.028(3)
C10 0.032(3) 0.051(3) 0.087(4) -0.033(3) -0.009(3) -0.006(2)
C11 0.0234(19) 0.027(2) 0.035(2) -0.0099(17) -0.0090(16) -0.0067(16)
C12 0.062(3) 0.065(3) 0.036(2) 0.005(2) -0.008(2) -0.037(3)
C13 0.050(3) 0.046(3) 0.111(5) -0.013(3) -0.049(3) -0.014(2)
C14 0.054(3) 0.111(5) 0.061(3) -0.046(4) 0.007(3) -0.033(3)
C15 0.045(2) 0.032(2) 0.027(2) -0.0044(17) -0.0119(18) -0.017(2)
C16 0.049(3) 0.123(5) 0.053(3) -0.017(3) -0.016(3) -0.036(3)
C17 0.041(2) 0.036(2) 0.0246(19) -0.0047(17) -0.0108(17) -0.0146(19)
C18 0.076(4) 0.081(4) 0.043(3) 0.001(3) -0.040(3) -0.015(3)
C19 0.045(2) 0.040(2) 0.027(2) -0.0089(18) -0.0104(18) -0.011(2)
C20 0.075(4) 0.093(4) 0.037(3) 0.003(3) -0.015(3) -0.032(3)
C21 0.061(4) 0.131(6) 0.061(4) -0.013(4) -0.035(3) -0.029(4)
C22 0.079(4) 0.133(6) 0.042(3) -0.024(4) 0.004(3) -0.045(4)
C23 0.036(2) 0.031(2) 0.0244(19) 0.0016(16) -0.0104(16) -0.0186(18)
C24 0.047(3) 0.045(3) 0.034(2) 0.0013(19) -0.0159(19) -0.028(2)
C25 0.038(2) 0.028(2) 0.045(2) 0.0041(18) -0.0150(19) -0.0084(19)
C26 0.042(3) 0.033(2) 0.051(3) 0.003(2) -0.015(2) -0.001(2)
C27 0.061(3) 0.021(2) 0.051(3) 0.0007(19) -0.019(2) -0.010(2)
C28 0.056(3) 0.029(2) 0.027(2) 0.0013(17) -0.0142(19) -0.018(2)
C29 0.078(4) 0.032(2) 0.047(3) 0.002(2) -0.022(2) -0.034(3)
C30 0.067(3) 0.048(3) 0.049(3) -0.002(2) -0.021(2) -0.039(3)
C31 0.046(3) 0.059(3) 0.050(3) 0.001(2) -0.019(2) -0.032(2)
C32 0.031(2) 0.051(3) 0.056(3) -0.003(2) -0.006(2) -0.018(2)
C33 0.036(2) 0.035(2) 0.041(2) -0.0028(19) -0.0071(19) -0.0148(19)
C34 0.042(2) 0.027(2) 0.0261(19) 0.0042(16) -0.0139(17) -0.0182(18)
C35 0.044(2) 0.047(3) 0.036(2) -0.0036(19) -0.0123(19) -0.023(2)
C36 0.033(2) 0.0236(19) 0.0302(19) -0.0053(15) -0.0153(16) -0.0103(16)
C37 0.037(2) 0.024(2) 0.038(2) -0.0058(17) -0.0187(18) -0.0085(17)
C38 0.033(2) 0.036(2) 0.047(2) -0.0105(19) -0.0149(19) -0.0066(18)
C39 0.050(3) 0.030(2) 0.050(3) -0.0099(19) -0.029(2) -0.009(2)
C40 0.083(4) 0.050(3) 0.041(3) -0.012(2) -0.033(3) -0.020(3)
C41 0.052(3) 0.054(3) 0.039(2) -0.001(2) -0.018(2) -0.026(2)
C42 0.053(3) 0.046(3) 0.032(2) -0.0045(19) -0.020(2) -0.008(2)
C43 0.031(2) 0.064(3) 0.054(3) -0.028(2) -0.002(2) -0.020(2)
C44 0.039(3) 0.038(3) 0.079(4) -0.008(2) -0.021(3) -0.003(2)
C45 0.034(2) 0.035(2) 0.054(3) -0.005(2) -0.013(2) -0.0119(19)
Dy1 0.02864(11) 0.02246(10) 0.02427(10) -0.00101(7) -0.01093(7) -0.01137(7)
N1 0.0360(19) 0.0254(17) 0.0340(17) 0.0010(14) -0.0129(15) -0.0100(15)
N2 0.0332(18) 0.0284(17) 0.0286(16) -0.0009(14) -0.0097(14) -0.0140(15)
O1 0.0419(16) 0.0313(15) 0.0491(16) -0.0084(13) -0.0199(13) -0.0175(13)
O2 0.0479(17) 0.0410(16) 0.0303(14) 0.0034(13) -0.0184(12) -0.0257(14)
O3 0.0323(14) 0.0284(14) 0.0312(14) -0.0006(11) -0.0051(12) -0.0116(12)
O4 0.0345(15) 0.0267(15) 0.0388(15) -0.0024(12) -0.0096(12) -0.0131(12)
O5 0.0394(17) 0.0486(18) 0.0321(15) -0.0021(13) -0.0144(13) -0.0114(14)
O6 0.0419(16) 0.0504(18) 0.0291(14) -0.0032(13) -0.0138(13) -0.0186(14)
O7 0.019(3) 0.076(5) 0.042(4) -0.004(3) -0.010(3) -0.022(3)

loop_
_atom_type_symbol
_atom_type_description
_atom_type_scat_dispersion_real
_atom_type_scat_dispersion_imag
_atom_type_scat_source
C C 0.0033 0.0016 'International Tables Vol C Tables 4.2.6.8 and 6.1.1.4'
H H 0.0000 0.0000 'International Tables Vol C Tables 4.2.6.8 and 6.1.1.4'
O O 0.0106 0.0060 'International Tables Vol C Tables 4.2.6.8 and 6.1.1.4'
N N 0.0061 0.0033 'International Tables Vol C Tables 4.2.6.8 and 6.1.1.4'
Dy Dy -0.1892 4.4098 'International Tables Vol C Tables 4.2.6.8 and 6.1.1.4'

loop_
_geom_angle_atom_site_label_1
_geom_angle_atom_site_label_2
_geom_angle_atom_site_label_3
_geom_angle
_geom_angle_site_symmetry_1
_geom_angle_site_symmetry_3
O3 C1 O4 125.2(3) . .
O3 C1 C4 116.1(3) . .
O4 C1 C4 118.6(3) . .
C40 C2 C35 120.4(4) . .
C40 C2 H2 119.8 . .
C35 C2 H2 119.8 . .
C20 C3 C6 120.8(5) . .
C20 C3 H3 119.6 . .
C6 C3 H3 119.6 . .
C45 C4 C6 119.3(4) . .
C45 C4 C1 116.8(3) . .
C6 C4 C1 123.9(3) . .
C38 C5 C13 120.8(5) . .
C38 C5 H5 119.6 . .
C13 C5 H5 119.6 . .
C3 C6 C43 118.7(4) . .
C3 C6 C4 123.7(4) . .
C43 C6 C4 117.6(4) . .
C16 C7 C19 120.4(5) . .
C16 C7 H7 119.8 . .
C19 C7 H7 119.8 . .
C13 C8 C39 121.3(4) . .
C13 C8 H8 119.3 . .
C39 C8 H8 119.3 . .
C12 C9 C42 121.3(4) . .
C12 C9 H9 119.3 . .
C42 C9 H9 119.3 . .
C44 C10 C43 121.0(4) . .
C44 C10 H10 119.5 . .
C43 C10 H10 119.5 . .
O2 C11 O1 120.4(3) . .
O2 C11 C36 118.8(3) . .
O1 C11 C36 120.7(3) . .
O2 C11 Dy1 51.01(17) . .
O1 C11 Dy1 69.4(2) . .
C36 C11 Dy1 169.7(2) . .
C9 C12 C41 119.4(4) . .
C9 C12 H12 120.3 . .
C41 C12 H12 120.3 . .
C8 C13 C5 120.4(4) . .
C8 C13 H13 119.8 . .
C5 C13 H13 119.8 . .
C22 C14 C43 120.9(5) . .
C22 C14 H14 119.5 . .
C43 C14 H14 119.5 . .
O5 C15 O6 120.3(3) . .
O5 C15 C17 118.1(3) . .
O6 C15 C17 121.4(4) . .
O5 C15 Dy1 56.84(18) . .
O6 C15 Dy1 64.17(19) . .
C17 C15 Dy1 165.7(3) . .
C7 C16 C21 121.9(5) . .
C7 C16 H16 119.1 . .
C21 C16 H16 119.1 . .
C41 C17 C19 119.4(4) . .
C41 C17 C15 116.9(4) . .
C19 C17 C15 123.6(3) . .
C21 C18 C42 122.2(5) . .
C21 C18 H18 118.9 . .
C42 C18 H18 118.9 . .
C17 C19 C7 124.0(4) . .
C17 C19 C42 118.1(4) . .
C7 C19 C42 117.8(4) . .
C3 C20 C22 121.0(6) . .
C3 C20 H20 119.5 . .
C22 C20 H20 119.5 . .
C18 C21 C16 118.8(5) . .
C18 C21 H21 120.6 . .
C16 C21 H21 120.6 . .
C14 C22 C20 119.9(5) . .
C14 C22 H22 120.1 . .
C20 C22 H22 120.1 . .
N2 C23 C24 122.8(4) . .
N2 C23 C34 118.0(3) . .
C24 C23 C34 119.2(3) . .
C31 C24 C23 118.0(4) . .
C31 C24 C30 122.9(4) . .
C23 C24 C30 119.1(4) . .
N1 C25 C26 123.2(4) . .
N1 C25 H25 118.4 . .
C26 C25 H25 118.4 . .
C27 C26 C25 119.3(4) . .
C27 C26 H26 120.4 . .
C25 C26 H26 120.4 . .
C26 C27 C28 119.6(4) . .
C26 C27 H27 120.2 . .
C28 C27 H27 120.2 . .
C27 C28 C34 117.9(4) . .
C27 C28 C29 122.8(4) . .
C34 C28 C29 119.3(4) . .
C30 C29 C28 120.2(4) . .
C30 C29 H29 119.9 . .
C28 C29 H29 119.9 . .
C29 C30 C24 122.1(4) . .
C29 C30 H30 118.9 . .
C24 C30 H30 118.9 . .
C32 C31 C24 119.0(4) . .
C32 C31 H31 120.5 . .
C24 C31 H31 120.5 . .
C31 C32 C33 119.4(4) . .
C31 C32 H32 120.3 . .
C33 C32 H32 120.3 . .
N2 C33 C32 123.5(4) . .
N2 C33 H33 118.3 . .
C32 C33 H33 118.3 . .
N1 C34 C28 121.8(4) . .
N1 C34 C23 118.1(3) . .
C28 C34 C23 120.1(3) . .
C36 C35 C2 120.7(4) . .
C36 C35 H35 119.6 . .
C2 C35 H35 119.6 . .
C35 C36 C37 120.0(3) . .
C35 C36 C11 118.0(3) . .
C37 C36 C11 121.6(3) . .
C39 C37 C38 118.7(4) . .
C39 C37 C36 118.4(3) . .
C38 C37 C36 122.9(3) . .
C5 C38 C37 120.1(4) . .
C5 C38 H38 119.9 . .
C37 C38 H38 119.9 . .
C40 C39 C37 119.2(4) . .
C40 C39 C8 122.2(4) . .
C37 C39 C8 118.6(4) . .
C2 C40 C39 121.3(4) . .
C2 C40 H40 119.4 . .
C39 C40 H40 119.4 . .
C17 C41 C12 122.3(4) . .
C17 C41 H41 118.9 . .
C12 C41 H41 118.9 . .
C9 C42 C18 121.8(4) . .
C9 C42 C19 119.4(4) . .
C18 C42 C19 118.8(4) . .
C10 C43 C14 121.0(5) . .
C10 C43 C6 120.3(4) . .
C14 C43 C6 118.7(5) . .
C10 C44 C45 119.5(5) . .
C10 C44 H44 120.2 . .
C45 C44 H44 120.2 . .
C4 C45 C44 122.2(4) . .
C4 C45 H45 118.9 . .
C44 C45 H45 118.9 . .
O1 Dy1 O3 77.24(9) 2_666 2_666
O1 Dy1 O4 74.30(9) 2_666 .
O3 Dy1 O4 134.21(8) 2_666 .
O1 Dy1 O5 90.84(9) 2_666 .
O3 Dy1 O5 133.81(9) 2_666 .
O4 Dy1 O5 81.86(9) . .
O1 Dy1 O2 124.41(9) 2_666 .
O3 Dy1 O2 80.13(9) 2_666 .
O4 Dy1 O2 87.24(9) . .
O5 Dy1 O2 138.51(9) . .
O1 Dy1 O6 77.79(9) 2_666 .
O3 Dy1 O6 80.44(9) 2_666 .
O4 Dy1 O6 126.15(9) . .
O5 Dy1 O6 53.37(9) . .
O2 Dy1 O6 145.71(9) . .
O1 Dy1 N1 142.78(10) 2_666 .
O3 Dy1 N1 77.66(9) 2_666 .
O4 Dy1 N1 141.64(9) . .
O5 Dy1 N1 87.09(10) . .
O2 Dy1 N1 77.11(9) . .
O6 Dy1 N1 71.29(9) . .
O1 Dy1 N2 149.91(9) 2_666 .
O3 Dy1 N2 132.03(9) 2_666 .
O4 Dy1 N2 78.13(9) . .
O5 Dy1 N2 73.38(9) . .
O2 Dy1 N2 65.20(9) . .
O6 Dy1 N2 110.08(9) . .
N1 Dy1 N2 63.51(10) . .
O1 Dy1 O1 75.35(9) 2_666 .
O3 Dy1 O1 67.21(8) 2_666 .
O4 Dy1 O1 71.32(8) . .
O5 Dy1 O1 152.23(9) . .
O2 Dy1 O1 49.07(8) . .
O6 Dy1 O1 141.56(8) . .
N1 Dy1 O1 118.48(8) . .
N2 Dy1 O1 106.96(8) . .
O1 Dy1 C15 86.13(10) 2_666 .
O3 Dy1 C15 107.27(10) 2_666 .
O4 Dy1 C15 105.77(10) . .
O5 Dy1 C15 26.67(10) . .
O2 Dy1 C15 149.34(10) . .
O6 Dy1 C15 26.92(10) . .
N1 Dy1 C15 75.65(10) . .
N2 Dy1 C15 89.97(10) . .
O1 Dy1 C15 161.39(9) . .
O1 Dy1 C11 100.42(10) 2_666 .
O3 Dy1 C11 72.46(9) 2_666 .
O4 Dy1 C11 78.30(9) . .
O5 Dy1 C11 153.50(10) . .
O2 Dy1 C11 24.00(9) . .
O6 Dy1 C11 152.47(9) . .
N1 Dy1 C11 97.67(10) . .
N2 Dy1 C11 85.41(9) . .
O1 Dy1 C11 25.07(8) . .
C15 Dy1 C11 173.10(10) . .
C25 N1 C34 118.1(3) . .
C25 N1 Dy1 121.4(2) . .
C34 N1 Dy1 119.3(2) . .
C33 N2 C23 117.2(3) . .
C33 N2 Dy1 124.1(2) . .
C23 N2 Dy1 117.0(2) . .
C11 O1 Dy1 169.8(3) . 2_666
C11 O1 Dy1 85.5(2) . .
Dy1 O1 Dy1 104.65(9) 2_666 .
C11 O2 Dy1 105.0(2) . .
C1 O3 Dy1 140.2(2) . 2_666
C1 O4 Dy1 135.5(2) . .
C15 O5 Dy1 96.5(2) . .
C15 O6 Dy1 88.9(2) . .
H1M O7 H2M 101.8(16) . .

loop_
_geom_bond_atom_site_label_1
_geom_bond_atom_site_label_2
_geom_bond_distance
_geom_bond_site_symmetry_2
C1 O3 1.257(4) .
C1 O4 1.263(4) .
C1 C4 1.508(5) .
C2 C40 1.350(6) .
C2 C35 1.401(6) .
C2 H2 0.9300 .
C3 C20 1.364(6) .
C3 C6 1.415(6) .
C3 H3 0.9300 .
C4 C45 1.372(5) .
C4 C6 1.436(5) .
C5 C38 1.370(5) .
C5 C13 1.401(7) .
C5 H5 0.9300 .
C6 C43 1.429(6) .
C7 C16 1.355(6) .
C7 C19 1.427(6) .
C7 H7 0.9300 .
C8 C13 1.340(7) .
C8 C39 1.422(6) .
C8 H8 0.9300 .
C9 C12 1.348(7) .
C9 C42 1.410(6) .
C9 H9 0.9300 .
C10 C44 1.351(7) .
C10 C43 1.407(7) .
C10 H10 0.9300 .
C11 O2 1.249(4) .
C11 O1 1.261(4) .
C11 C36 1.489(5) .
C11 Dy1 2.967(4) .
C12 C41 1.401(6) .
C12 H12 0.9300 .
C13 H13 0.9300 .
C14 C22 1.369(8) .
C14 C43 1.423(7) .
C14 H14 0.9300 .
C15 O5 1.262(5) .
C15 O6 1.265(4) .
C15 C17 1.501(5) .
C15 Dy1 2.793(4) .
C16 C21 1.407(8) .
C16 H16 0.9300 .
C17 C41 1.362(5) .
C17 C19 1.426(5) .
C18 C21 1.348(7) .
C18 C42 1.410(6) .
C18 H18 0.9300 .
C19 C42 1.428(6) .
C20 C22 1.406(8) .
C20 H20 0.9300 .
C21 H21 0.9300 .
C22 H22 0.9300 .
C23 N2 1.350(4) .
C23 C24 1.409(5) .
C23 C34 1.429(5) .
C24 C31 1.392(6) .
C24 C30 1.434(6) .
C25 N1 1.323(5) .
C25 C26 1.401(6) .
C25 H25 0.9300 .
C26 C27 1.360(6) .
C26 H26 0.9300 .
C27 C28 1.401(6) .
C27 H27 0.9300 .
C28 C34 1.413(5) .
C28 C29 1.436(6) .
C29 C30 1.338(6) .
C29 H29 0.9300 .
C30 H30 0.9300 .
C31 C32 1.363(6) .
C31 H31 0.9300 .
C32 C33 1.392(5) .
C32 H32 0.9300 .
C33 N2 1.328(5) .
C33 H33 0.9300 .
C34 N1 1.371(4) .
C35 C36 1.370(5) .
C35 H35 0.9300 .
C36 C37 1.429(5) .
C37 C39 1.417(5) .
C37 C38 1.418(5) .
C38 H38 0.9300 .
C39 C40 1.409(6) .
C40 H40 0.9300 .
C41 H41 0.9300 .
C44 C45 1.407(6) .
C44 H44 0.9300 .
C45 H45 0.9300 .
Dy1 O1 2.283(2) 2_666
Dy1 O3 2.343(2) 2_666
Dy1 O4 2.350(2) .
Dy1 O5 2.353(3) .
Dy1 O2 2.388(2) .
Dy1 O6 2.514(3) .
Dy1 N1 2.527(3) .
Dy1 N2 2.616(3) .
Dy1 O1 2.786(3) .
O1 Dy1 2.283(2) 2_666
O3 Dy1 2.343(2) 2_666
O7 H1M 0.811(10) .
O7 H2M 0.805(10) .

loop_
_geom_torsion_atom_site_label_1
_geom_torsion_atom_site_label_2
_geom_torsion_atom_site_label_3
_geom_torsion_atom_site_label_4
_geom_torsion
_geom_torsion_site_symmetry_1
_geom_torsion_site_symmetry_4
O3 C1 C4 C45 35.0(5) . .
O4 C1 C4 C45 -143.2(4) . .
O3 C1 C4 C6 -145.0(3) . .
O4 C1 C4 C6 36.8(5) . .
C20 C3 C6 C43 0.9(6) . .
C20 C3 C6 C4 -179.9(4) . .
C45 C4 C6 C3 179.7(4) . .
C1 C4 C6 C3 -0.3(6) . .
C45 C4 C6 C43 -1.1(5) . .
C1 C4 C6 C43 178.9(3) . .
C42 C9 C12 C41 1.8(8) . .
C39 C8 C13 C5 2.3(7) . .
C38 C5 C13 C8 -1.9(7) . .
C19 C7 C16 C21 2.2(8) . .
O5 C15 C17 C41 31.4(5) . .
O6 C15 C17 C41 -143.4(4) . .
Dy1 C15 C17 C41 -34.2(13) . .
O5 C15 C17 C19 -151.7(4) . .
O6 C15 C17 C19 33.6(6) . .
Dy1 C15 C17 C19 142.7(10) . .
C41 C17 C19 C7 -172.9(4) . .
C15 C17 C19 C7 10.3(6) . .
C41 C17 C19 C42 3.5(6) . .
C15 C17 C19 C42 -173.3(4) . .
C16 C7 C19 C17 176.7(5) . .
C16 C7 C19 C42 0.3(7) . .
C6 C3 C20 C22 -0.9(8) . .
C42 C18 C21 C16 -0.2(9) . .
C7 C16 C21 C18 -2.3(9) . .
C43 C14 C22 C20 0.9(9) . .
C3 C20 C22 C14 0.0(9) . .
N2 C23 C24 C31 0.7(6) . .
C34 C23 C24 C31 -179.5(4) . .
N2 C23 C24 C30 -179.9(3) . .
C34 C23 C24 C30 -0.2(5) . .
N1 C25 C26 C27 0.5(7) . .
C25 C26 C27 C28 -2.7(6) . .
C26 C27 C28 C34 2.0(6) . .
C26 C27 C28 C29 -177.4(4) . .
C27 C28 C29 C30 178.3(4) . .
C34 C28 C29 C30 -1.2(6) . .
C28 C29 C30 C24 0.3(7) . .
C31 C24 C30 C29 179.7(4) . .
C23 C24 C30 C29 0.4(6) . .
C23 C24 C31 C32 -2.3(6) . .
C30 C24 C31 C32 178.4(4) . .
C24 C31 C32 C33 2.0(6) . .
C31 C32 C33 N2 -0.1(7) . .
C27 C28 C34 N1 0.7(5) . .
C29 C28 C34 N1 -179.9(3) . .
C27 C28 C34 C23 -178.1(3) . .
C29 C28 C34 C23 1.4(5) . .
N2 C23 C34 N1 0.3(5) . .
C24 C23 C34 N1 -179.5(3) . .
N2 C23 C34 C28 179.1(3) . .
C24 C23 C34 C28 -0.7(5) . .
C40 C2 C35 C36 1.2(7) . .
C2 C35 C36 C37 -2.2(6) . .
C2 C35 C36 C11 170.8(4) . .
O2 C11 C36 C35 -128.7(4) . .
O1 C11 C36 C35 48.6(5) . .
Dy1 C11 C36 C35 -121.6(13) . .
O2 C11 C36 C37 44.1(5) . .
O1 C11 C36 C37 -138.5(4) . .
Dy1 C11 C36 C37 51.3(15) . .
C35 C36 C37 C39 2.2(5) . .
C11 C36 C37 C39 -170.5(3) . .
C35 C36 C37 C38 -179.5(4) . .
C11 C36 C37 C38 7.7(5) . .
C13 C5 C38 C37 -0.8(6) . .
C39 C37 C38 C5 2.9(6) . .
C36 C37 C38 C5 -175.4(4) . .
C38 C37 C39 C40 -179.6(4) . .
C36 C37 C39 C40 -1.2(6) . .
C38 C37 C39 C8 -2.5(6) . .
C36 C37 C39 C8 175.9(4) . .
C13 C8 C39 C40 176.9(4) . .
C13 C8 C39 C37 -0.1(7) . .
C35 C2 C40 C39 -0.3(7) . .
C37 C39 C40 C2 0.3(7) . .
C8 C39 C40 C2 -176.7(4) . .
C19 C17 C41 C12 -2.6(6) . .
C15 C17 C41 C12 174.4(4) . .
C9 C12 C41 C17 -0.1(7) . .
C12 C9 C42 C18 176.5(5) . .
C12 C9 C42 C19 -0.8(7) . .
C21 C18 C42 C9 -174.7(5) . .
C21 C18 C42 C19 2.6(8) . .
C17 C19 C42 C9 -1.9(6) . .
C7 C19 C42 C9 174.7(4) . .
C17 C19 C42 C18 -179.2(4) . .
C7 C19 C42 C18 -2.6(6) . .
C44 C10 C43 C14 -179.6(4) . .
C44 C10 C43 C6 -0.1(7) . .
C22 C14 C43 C10 178.6(5) . .
C22 C14 C43 C6 -0.9(7) . .
C3 C6 C43 C10 -179.5(4) . .
C4 C6 C43 C10 1.2(6) . .
C3 C6 C43 C14 0.0(6) . .
C4 C6 C43 C14 -179.3(4) . .
C43 C10 C44 C45 -1.1(7) . .
C6 C4 C45 C44 -0.1(6) . .
C1 C4 C45 C44 179.9(4) . .
C10 C44 C45 C4 1.3(7) . .
O5 C15 Dy1 O1 99.6(2) . 2_666
O6 C15 Dy1 O1 -70.4(2) . 2_666
C17 C15 Dy1 O1 173.2(11) . 2_666
O5 C15 Dy1 O3 175.0(2) . 2_666
O6 C15 Dy1 O3 4.9(2) . 2_666
C17 C15 Dy1 O3 -111.5(11) . 2_666
O5 C15 Dy1 O4 27.1(2) . .
O6 C15 Dy1 O4 -142.9(2) . .
C17 C15 Dy1 O4 100.7(11) . .
O6 C15 Dy1 O5 -170.1(4) . .
C17 C15 Dy1 O5 73.6(11) . .
O5 C15 Dy1 O2 -85.1(3) . .
O6 C15 Dy1 O2 104.9(3) . .
C17 C15 Dy1 O2 -11.5(13) . .
O5 C15 Dy1 O6 170.1(4) . .
C17 C15 Dy1 O6 -116.4(12) . .
O5 C15 Dy1 N1 -113.1(2) . .
O6 C15 Dy1 N1 76.8(2) . .
C17 C15 Dy1 N1 -39.5(11) . .
O5 C15 Dy1 N2 -50.5(2) . .
O6 C15 Dy1 N2 139.4(2) . .
C17 C15 Dy1 N2 23.0(11) . .
O5 C15 Dy1 O1 105.4(3) . .
O6 C15 Dy1 O1 -64.7(4) . .
C17 C15 Dy1 O1 178.9(10) . .
O5 C15 Dy1 C11 -98.3(9) . .
O6 C15 Dy1 C11 91.6(9) . .
C17 C15 Dy1 C11 -24.7(18) . .
O2 C11 Dy1 O1 178.5(2) . 2_666
O1 C11 Dy1 O1 -0.6(2) . 2_666
C36 C11 Dy1 O1 170.4(14) . 2_666
O2 C11 Dy1 O3 105.5(2) . 2_666
O1 C11 Dy1 O3 -73.5(2) . 2_666
C36 C11 Dy1 O3 97.5(14) . 2_666
O2 C11 Dy1 O4 -110.1(2) . .
O1 C11 Dy1 O4 70.8(2) . .
C36 C11 Dy1 O4 -118.2(14) . .
O2 C11 Dy1 O5 -67.8(3) . .
O1 C11 Dy1 O5 113.1(3) . .
C36 C11 Dy1 O5 -75.9(14) . .
O1 C11 Dy1 O2 -179.1(4) . .
C36 C11 Dy1 O2 -8.0(13) . .
O2 C11 Dy1 O6 94.9(3) . .
O1 C11 Dy1 O6 -84.2(3) . .
C36 C11 Dy1 O6 86.9(14) . .
O2 C11 Dy1 N1 31.1(2) . .
O1 C11 Dy1 N1 -147.9(2) . .
C36 C11 Dy1 N1 23.1(14) . .
O2 C11 Dy1 N2 -31.3(2) . .
O1 C11 Dy1 N2 149.6(2) . .
C36 C11 Dy1 N2 -39.4(14) . .
O2 C11 Dy1 O1 179.1(4) . .
C36 C11 Dy1 O1 171.0(15) . .
O2 C11 Dy1 C15 16.7(10) . .
O1 C11 Dy1 C15 -162.4(8) . .
C36 C11 Dy1 C15 9(2) . .
C26 C25 N1 C34 2.1(6) . .
C26 C25 N1 Dy1 -164.9(3) . .
C28 C34 N1 C25 -2.7(5) . .
C23 C34 N1 C25 176.1(3) . .
C28 C34 N1 Dy1 164.6(3) . .
C23 C34 N1 Dy1 -16.6(4) . .
O1 Dy1 N1 C25 -15.9(4) 2_666 .
O3 Dy1 N1 C25 32.6(3) 2_666 .
O4 Dy1 N1 C25 -176.5(3) . .
O5 Dy1 N1 C25 -103.5(3) . .
O2 Dy1 N1 C25 115.2(3) . .
O6 Dy1 N1 C25 -51.3(3) . .
N2 Dy1 N1 C25 -176.4(3) . .
O1 Dy1 N1 C25 87.9(3) . .
C15 Dy1 N1 C25 -79.1(3) . .
C11 Dy1 N1 C25 102.7(3) . .
O1 Dy1 N1 C34 177.2(2) 2_666 .
O3 Dy1 N1 C34 -134.2(3) 2_666 .
O4 Dy1 N1 C34 16.7(3) . .
O5 Dy1 N1 C34 89.7(3) . .
O2 Dy1 N1 C34 -51.7(2) . .
O6 Dy1 N1 C34 141.8(3) . .
N2 Dy1 N1 C34 16.8(2) . .
O1 Dy1 N1 C34 -79.0(3) . .
C15 Dy1 N1 C34 114.1(3) . .
C11 Dy1 N1 C34 -64.2(3) . .
C32 C33 N2 C23 -1.5(6) . .
C32 C33 N2 Dy1 163.5(3) . .
C24 C23 N2 C33 1.1(5) . .
C34 C23 N2 C33 -178.6(3) . .
C24 C23 N2 Dy1 -164.9(3) . .
C34 C23 N2 Dy1 15.3(4) . .
O1 Dy1 N2 C33 22.4(4) 2_666 .
O3 Dy1 N2 C33 -141.8(3) 2_666 .
O4 Dy1 N2 C33 -1.5(3) . .
O5 Dy1 N2 C33 83.5(3) . .
O2 Dy1 N2 C33 -93.9(3) . .
O6 Dy1 N2 C33 122.9(3) . .
N1 Dy1 N2 C33 178.6(3) . .
O1 Dy1 N2 C33 -67.5(3) . .
C15 Dy1 N2 C33 104.7(3) . .
C11 Dy1 N2 C33 -80.5(3) . .
O1 Dy1 N2 C23 -172.6(2) 2_666 .
O3 Dy1 N2 C23 23.1(3) 2_666 .
O4 Dy1 N2 C23 163.5(3) . .
O5 Dy1 N2 C23 -111.6(3) . .
O2 Dy1 N2 C23 71.0(2) . .
O6 Dy1 N2 C23 -72.1(3) . .
N1 Dy1 N2 C23 -16.4(2) . .
O1 Dy1 N2 C23 97.5(2) . .
C15 Dy1 N2 C23 -90.4(3) . .
C11 Dy1 N2 C23 84.5(2) . .
O2 C11 O1 Dy1 175.7(11) . 2_666
C36 C11 O1 Dy1 -1.6(16) . 2_666
Dy1 C11 O1 Dy1 176.6(14) . 2_666
O2 C11 O1 Dy1 -0.8(3) . .
C36 C11 O1 Dy1 -178.1(3) . .
O1 Dy1 O1 C11 179.4(2) 2_666 .
O3 Dy1 O1 C11 97.3(2) 2_666 .
O4 Dy1 O1 C11 -102.6(2) . .
O5 Dy1 O1 C11 -118.3(2) . .
O2 Dy1 O1 C11 0.50(19) . .
O6 Dy1 O1 C11 132.3(2) . .
N1 Dy1 O1 C11 36.8(2) . .
N2 Dy1 O1 C11 -31.8(2) . .
C15 Dy1 O1 C11 173.5(3) . .
O1 Dy1 O1 Dy1 0.0 2_666 2_666
O3 Dy1 O1 Dy1 -82.08(10) 2_666 2_666
O4 Dy1 O1 Dy1 78.06(10) . 2_666
O5 Dy1 O1 Dy1 62.4(2) . 2_666
O2 Dy1 O1 Dy1 -178.88(15) . 2_666
O6 Dy1 O1 Dy1 -47.08(17) . 2_666
N1 Dy1 O1 Dy1 -142.62(10) . 2_666
N2 Dy1 O1 Dy1 148.79(10) . 2_666
C15 Dy1 O1 Dy1 -5.9(3) . 2_666
C11 Dy1 O1 Dy1 -179.4(2) . 2_666
O1 C11 O2 Dy1 1.0(4) . .
C36 C11 O2 Dy1 178.4(3) . .
O1 Dy1 O2 C11 -1.8(3) 2_666 .
O3 Dy1 O2 C11 -68.8(2) 2_666 .
O4 Dy1 O2 C11 67.0(2) . .
O5 Dy1 O2 C11 141.4(2) . .
O6 Dy1 O2 C11 -125.2(2) . .
N1 Dy1 O2 C11 -148.3(2) . .
N2 Dy1 O2 C11 145.2(3) . .
O1 Dy1 O2 C11 -0.5(2) . .
C15 Dy1 O2 C11 -176.1(2) . .
O4 C1 O3 Dy1 -12.6(6) . 2_666
C4 C1 O3 Dy1 169.4(2) . 2_666
O3 C1 O4 Dy1 29.9(6) . .
C4 C1 O4 Dy1 -152.0(2) . .
O1 Dy1 O4 C1 22.3(3) 2_666 .
O3 Dy1 O4 C1 -31.3(4) 2_666 .
O5 Dy1 O4 C1 115.5(3) . .
O2 Dy1 O4 C1 -104.7(3) . .
O6 Dy1 O4 C1 83.8(3) . .
N1 Dy1 O4 C1 -169.8(3) . .
N2 Dy1 O4 C1 -169.9(3) . .
O1 Dy1 O4 C1 -57.2(3) . .
C15 Dy1 O4 C1 103.5(3) . .
C11 Dy1 O4 C1 -82.2(3) . .
O6 C15 O5 Dy1 10.4(4) . .
C17 C15 O5 Dy1 -164.4(3) . .
O1 Dy1 O5 C15 -79.7(2) 2_666 .
O3 Dy1 O5 C15 -6.6(3) 2_666 .
O4 Dy1 O5 C15 -153.7(2) . .
O2 Dy1 O5 C15 129.9(2) . .
O6 Dy1 O5 C15 -5.6(2) . .
N1 Dy1 O5 C15 63.2(2) . .
N2 Dy1 O5 C15 126.4(2) . .
O1 Dy1 O5 C15 -138.7(2) . .
C11 Dy1 O5 C15 164.6(2) . .
O5 C15 O6 Dy1 -9.6(3) . .
C17 C15 O6 Dy1 165.0(3) . .
O1 Dy1 O6 C15 105.9(2) 2_666 .
O3 Dy1 O6 C15 -175.2(2) 2_666 .
O4 Dy1 O6 C15 45.9(2) . .
O5 Dy1 O6 C15 5.5(2) . .
O2 Dy1 O6 C15 -119.0(2) . .
N1 Dy1 O6 C15 -95.1(2) . .
N2 Dy1 O6 C15 -43.8(2) . .
O1 Dy1 O6 C15 152.35(19) . .
C11 Dy1 O6 C15 -165.0(2) . .
